data_4101598
loop_
_publ_author_name
'Liang, Yong'
'Jiao, Lei'
'Zhang, Shiwei'
'Yu, Zhi-Xiang'
'Xu, Jiaxi'

_publ_section_title
;
 New Insights into the Torquoselectivity of the Staudinger Reaction
;
_journal_issue 4
_journal_name_full 'JOURNAL OF THE AMERICAN CHEMICAL SOCIETY'
_journal_page_first 1542
_journal_page_last 1549
_journal_paper_doi 10.1021/ja808046e
_journal_volume 131
_journal_year 2009
_chemical_formula_sum 'C18 H14 Cl N O3'
_chemical_formula_weight 327.75
_chemical_name_systematic
; 
 ? 
;
_space_group_IT_number 14
_symmetry_cell_setting monoclinic
_symmetry_space_group_name_Hall '-P 2ybc'
_symmetry_space_group_name_H-M 'P 1 21/c 1'
_atom_sites_solution_hydrogens geom
_atom_sites_solution_primary direct
_atom_sites_solution_secondary difmap
_audit_creation_method SHELXL-97
_cell_angle_alpha 90.00
_cell_angle_beta 102.10(3)
_cell_angle_gamma 90.00
_cell_formula_units_Z 4
_cell_length_a 16.082(3)
_cell_length_b 12.461(3)
_cell_length_c 7.8035(16)
_cell_measurement_reflns_used 8224
_cell_measurement_temperature 293(2)
_cell_measurement_theta_max 25.03
_cell_measurement_theta_min 3.06
_cell_volume 1529.0(5)
_computing_cell_refinement Rapid-AUTO
_computing_data_collection 'Rapid-AUTO (Rigaku,2000)'
_computing_data_reduction 'CrystalStructure (Rigaku/MSC,2000)'
_computing_molecular_graphics 'Siemens SHELXTL V4.2,(Sheldrick,1990)'
_computing_publication_material SHELXL-97,(Sheldrick,1997)
_computing_structure_refinement SHELXL-97,(Sheldrick,1997)
_computing_structure_solution SHELXS-97,(Sheldrick,1997)
_diffrn_ambient_temperature 293(2)
_diffrn_detector_area_resol_mean 10.00
_diffrn_measured_fraction_theta_full 0.989
_diffrn_measured_fraction_theta_max 0.989
_diffrn_measurement_device_type 'Rigaku RAXIS RAPID IP'
_diffrn_measurement_method \W
_diffrn_radiation_monochromator graphite
_diffrn_radiation_source 'fine-focus sealed tube'
_diffrn_radiation_type MoK\a
_diffrn_radiation_wavelength 0.71073
_diffrn_reflns_av_R_equivalents 0.0599
_diffrn_reflns_av_sigmaI/netI 0.0802
_diffrn_reflns_limit_h_max 18
_diffrn_reflns_limit_h_min -19
_diffrn_reflns_limit_k_max 14
_diffrn_reflns_limit_k_min -14
_diffrn_reflns_limit_l_max 9
_diffrn_reflns_limit_l_min -9
_diffrn_reflns_number 8224
_diffrn_reflns_theta_full 25.03
_diffrn_reflns_theta_max 25.03
_diffrn_reflns_theta_min 3.06
_diffrn_standards_decay_% 0
_diffrn_standards_interval_count 0
_diffrn_standards_interval_time 0
_diffrn_standards_number 0
_exptl_absorpt_coefficient_mu 0.264
_exptl_absorpt_correction_T_max 0.974
_exptl_absorpt_correction_T_min 0.876
_exptl_absorpt_correction_type empirical
_exptl_absorpt_process_details
; 
                                  HIGASHI, T. (1995). Abscor-Empirical
                                  Absorption Correction based on Fourier
                                  Series Approximation.
                                  Rigaku Corporation,Tokyo,Japan.
;
_exptl_crystal_colour colourless
_exptl_crystal_density_diffrn 1.424
_exptl_crystal_density_method 'not measured'
_exptl_crystal_description block
_exptl_crystal_F_000 680
_exptl_crystal_size_max 0.50
_exptl_crystal_size_mid 0.10
_exptl_crystal_size_min 0.10
_refine_diff_density_max 0.202
_refine_diff_density_min -0.207
_refine_diff_density_rms 0.039
_refine_ls_extinction_coef 0.0133(10)
_refine_ls_extinction_expression Fc^*^=kFc[1+0.001xFc^2^\l^3^/sin(2\q)]^-1/4^
_refine_ls_extinction_method SHELXL
_refine_ls_goodness_of_fit_ref 1.012
_refine_ls_hydrogen_treatment constr
_refine_ls_matrix_type full
_refine_ls_number_parameters 209
_refine_ls_number_reflns 2678
_refine_ls_number_restraints 0
_refine_ls_restrained_S_all 1.012
_refine_ls_R_factor_all 0.0994
_refine_ls_R_factor_gt 0.0434
_refine_ls_shift/su_max 0.000
_refine_ls_shift/su_mean 0.000
_refine_ls_structure_factor_coef Fsqd
_refine_ls_weighting_details 'calc w=1/[\s^2^(Fo^2^)+(0.0250P)^2^+0.0000P] where P=(Fo^2^+2Fc^2^)/3'
_refine_ls_weighting_scheme calc
_refine_ls_wR_factor_gt 0.0837
_refine_ls_wR_factor_ref 0.0901
_reflns_number_gt 1310
_reflns_number_total 2678
_reflns_threshold_expression >2sigma(I)
_cod_data_source_file reformated.cif
_cod_data_source_block a
_cod_original_sg_symbol_H-M P2(1)/c
_cod_database_code 4101598

loop_
_symmetry_equiv_pos_as_xyz
'x, y, z'
'-x, y+1/2, -z+1/2'
'-x, -y, -z'
'x, -y-1/2, z-1/2'

loop_
_atom_site_label
_atom_site_type_symbol
_atom_site_fract_x
_atom_site_fract_y
_atom_site_fract_z
_atom_site_U_iso_or_equiv
_atom_site_adp_type
_atom_site_occupancy
_atom_site_symmetry_multiplicity
_atom_site_calc_flag
_atom_site_refinement_flags
_atom_site_disorder_assembly
_atom_site_disorder_group
Cl1 Cl 0.06044(5) 0.62590(7) 0.00026(13) 0.0903(3) Uani 1 1 d . . .
O1 O 0.38162(11) 0.80475(14) -0.1130(2) 0.0570(5) Uani 1 1 d . . .
O2 O 0.13667(11) 1.01667(15) 0.0545(3) 0.0683(6) Uani 1 1 d . . .
O3 O 0.30924(12) 1.11805(15) 0.2649(3) 0.0704(6) Uani 1 1 d . . .
N1 N 0.33409(13) 0.98556(16) 0.0633(3) 0.0449(6) Uani 1 1 d . . .
C1 C 0.30548(17) 0.7641(2) -0.0805(3) 0.0486(7) Uani 1 1 d . . .
C2 C 0.29562(18) 0.6545(2) -0.0777(3) 0.0571(8) Uani 1 1 d . . .
H2 H 0.3400 0.6095 -0.0907 0.069 Uiso 1 1 calc R . .
C3 C 0.21939(19) 0.6115(2) -0.0554(3) 0.0598(8) Uani 1 1 d . . .
H3 H 0.2114 0.5376 -0.0546 0.072 Uiso 1 1 calc R . .
C4 C 0.15560(17) 0.6806(2) -0.0342(4) 0.0558(8) Uani 1 1 d . . .
C5 C 0.16497(17) 0.7908(2) -0.0370(4) 0.0536(8) Uani 1 1 d . . .
H5 H 0.1206 0.8355 -0.0226 0.064 Uiso 1 1 calc R . .
C6 C 0.24079(16) 0.8340(2) -0.0613(3) 0.0457(7) Uani 1 1 d . . .
C7 C 0.26015(16) 0.9509(2) -0.0757(4) 0.0497(7) Uani 1 1 d . . .
H7 H 0.2704 0.9673 -0.1923 0.060 Uiso 1 1 calc R . .
C8 C 0.41631(17) 0.9421(2) 0.1123(4) 0.0429(7) Uani 1 1 d . . .
C9 C 0.47638(17) 0.9875(2) 0.2466(4) 0.0528(8) Uani 1 1 d . . .
H9 H 0.4633 1.0490 0.3032 0.063 Uiso 1 1 calc R . .
C10 C 0.55622(17) 0.9405(2) 0.2959(4) 0.0591(8) Uani 1 1 d . . .
H10 H 0.5966 0.9712 0.3853 0.071 Uiso 1 1 calc R . .
C11 C 0.57630(18) 0.8493(2) 0.2145(4) 0.0609(8) Uani 1 1 d . . .
H11 H 0.6297 0.8181 0.2495 0.073 Uiso 1 1 calc R . .
C12 C 0.51700(18) 0.8042(2) 0.0805(4) 0.0558(8) Uani 1 1 d . . .
H12 H 0.5306 0.7430 0.0240 0.067 Uiso 1 1 calc R . .
C13 C 0.43724(17) 0.8502(2) 0.0301(4) 0.0474(7) Uani 1 1 d . . .
C14 C 0.29029(17) 1.0615(2) 0.1358(4) 0.0524(8) Uani 1 1 d . . .
C15 C 0.20976(18) 1.0437(2) -0.0099(4) 0.0543(8) Uani 1 1 d . . .
C16 C 0.18468(19) 1.1375(2) -0.1353(4) 0.0786(10) Uani 1 1 d . . .
H16A H 0.2319 1.1865 -0.1313 0.094 Uiso 1 1 calc R . .
H16B H 0.1648 1.1127 -0.2547 0.094 Uiso 1 1 calc R . .
C17 C 0.1149(2) 1.1887(3) -0.0661(5) 0.0982(12) Uani 1 1 d . . .
H17A H 0.1370 1.2436 0.0194 0.118 Uiso 1 1 calc R . .
H17B H 0.0733 1.2209 -0.1601 0.118 Uiso 1 1 calc R . .
C18 C 0.0772(2) 1.1011(3) 0.0153(6) 0.1163(16) Uani 1 1 d . . .
H18A H 0.0615 1.1261 0.1219 0.140 Uiso 1 1 calc R . .
H18B H 0.0262 1.0758 -0.0639 0.140 Uiso 1 1 calc R . .

loop_
_atom_site_aniso_label
_atom_site_aniso_U_11
_atom_site_aniso_U_22
_atom_site_aniso_U_33
_atom_site_aniso_U_23
_atom_site_aniso_U_13
_atom_site_aniso_U_12
Cl1 0.0731(6) 0.0805(6) 0.1143(8) -0.0063(6) 0.0126(5) -0.0239(5)
O1 0.0619(13) 0.0617(13) 0.0500(14) -0.0128(10) 0.0180(11) -0.0010(10)
O2 0.0592(13) 0.0586(13) 0.0903(17) 0.0023(12) 0.0232(12) 0.0101(11)
O3 0.0760(15) 0.0576(14) 0.0754(16) -0.0253(13) 0.0109(12) 0.0027(11)
N1 0.0486(14) 0.0413(13) 0.0437(15) -0.0036(11) 0.0072(12) 0.0026(11)
C1 0.0589(19) 0.0478(18) 0.0382(17) -0.0066(14) 0.0083(14) -0.0003(15)
C2 0.071(2) 0.051(2) 0.0467(19) -0.0082(16) 0.0063(16) 0.0087(16)
C3 0.078(2) 0.0449(18) 0.051(2) -0.0036(15) 0.0013(18) -0.0045(18)
C4 0.0523(18) 0.058(2) 0.053(2) -0.0045(16) 0.0009(15) -0.0096(16)
C5 0.0528(18) 0.051(2) 0.052(2) -0.0025(16) 0.0004(15) 0.0044(15)
C6 0.0523(18) 0.0439(17) 0.0377(17) -0.0025(14) 0.0021(14) 0.0032(15)
C7 0.0541(18) 0.0478(18) 0.0447(18) 0.0041(15) 0.0046(15) 0.0088(15)
C8 0.0480(17) 0.0387(16) 0.0436(18) 0.0025(14) 0.0134(15) -0.0006(14)
C9 0.0597(19) 0.0500(18) 0.051(2) -0.0023(16) 0.0163(17) -0.0059(16)
C10 0.0487(19) 0.070(2) 0.056(2) 0.0089(18) 0.0048(16) -0.0096(17)
C11 0.0475(19) 0.065(2) 0.070(2) 0.0177(19) 0.0128(18) 0.0045(17)
C12 0.061(2) 0.0524(19) 0.059(2) 0.0074(16) 0.0236(18) 0.0088(17)
C13 0.0540(18) 0.0464(18) 0.045(2) 0.0033(15) 0.0185(16) -0.0034(15)
C14 0.059(2) 0.0390(17) 0.061(2) 0.0038(16) 0.0168(18) 0.0021(15)
C15 0.0613(19) 0.0444(18) 0.059(2) 0.0046(15) 0.0166(17) 0.0106(15)
C16 0.097(3) 0.055(2) 0.082(3) 0.0171(19) 0.014(2) 0.0295(18)
C17 0.096(3) 0.079(3) 0.111(3) 0.003(2) 0.003(2) 0.035(2)
C18 0.075(3) 0.068(3) 0.212(5) 0.002(3) 0.045(3) 0.013(2)

loop_
_atom_type_symbol
_atom_type_description
_atom_type_scat_dispersion_real
_atom_type_scat_dispersion_imag
_atom_type_scat_source
C C 0.0033 0.0016 'International Tables Vol C Tables 4.2.6.8 and 6.1.1.4'
H H 0.0000 0.0000 'International Tables Vol C Tables 4.2.6.8 and 6.1.1.4'
N N 0.0061 0.0033 'International Tables Vol C Tables 4.2.6.8 and 6.1.1.4'
O O 0.0106 0.0060 'International Tables Vol C Tables 4.2.6.8 and 6.1.1.4'
Cl Cl 0.1484 0.1585 'International Tables Vol C Tables 4.2.6.8 and 6.1.1.4'

loop_
_geom_angle_atom_site_label_1
_geom_angle_atom_site_label_2
_geom_angle_atom_site_label_3
_geom_angle
_geom_angle_site_symmetry_1
_geom_angle_site_symmetry_3
_geom_angle_publ_flag
C1 O1 C13 116.19(19) . . ?
C18 O2 C15 108.8(2) . . ?
C14 N1 C8 133.6(2) . . ?
C14 N1 C7 95.7(2) . . ?
C8 N1 C7 130.2(2) . . ?
C2 C1 C6 121.9(3) . . ?
C2 C1 O1 118.1(3) . . ?
C6 C1 O1 119.8(2) . . ?
C1 C2 C3 119.7(3) . . ?
C1 C2 H2 120.2 . . ?
C3 C2 H2 120.2 . . ?
C4 C3 C2 118.5(3) . . ?
C4 C3 H3 120.8 . . ?
C2 C3 H3 120.8 . . ?
C3 C4 C5 122.2(3) . . ?
C3 C4 Cl1 118.3(2) . . ?
C5 C4 Cl1 119.5(2) . . ?
C6 C5 C4 119.4(3) . . ?
C6 C5 H5 120.3 . . ?
C4 C5 H5 120.3 . . ?
C5 C6 C1 118.2(3) . . ?
C5 C6 C7 126.3(2) . . ?
C1 C6 C7 115.4(2) . . ?
N1 C7 C6 111.9(2) . . ?
N1 C7 C15 86.35(19) . . ?
C6 C7 C15 124.5(2) . . ?
N1 C7 H7 110.5 . . ?
C6 C7 H7 110.5 . . ?
C15 C7 H7 110.5 . . ?
C13 C8 C9 119.2(3) . . ?
C13 C8 N1 119.8(3) . . ?
C9 C8 N1 121.0(2) . . ?
C10 C9 C8 119.6(3) . . ?
C10 C9 H9 120.2 . . ?
C8 C9 H9 120.2 . . ?
C11 C10 C9 120.9(3) . . ?
C11 C10 H10 119.5 . . ?
C9 C10 H10 119.5 . . ?
C10 C11 C12 119.7(3) . . ?
C10 C11 H11 120.1 . . ?
C12 C11 H11 120.1 . . ?
C11 C12 C13 119.9(3) . . ?
C11 C12 H12 120.0 . . ?
C13 C12 H12 120.0 . . ?
C12 C13 C8 120.7(3) . . ?
C12 C13 O1 117.3(3) . . ?
C8 C13 O1 121.8(2) . . ?
O3 C14 N1 132.9(3) . . ?
O3 C14 C15 135.8(3) . . ?
N1 C14 C15 91.2(2) . . ?
O2 C15 C16 106.5(2) . . ?
O2 C15 C14 113.7(2) . . ?
C16 C15 C14 115.4(2) . . ?
O2 C15 C7 118.0(2) . . ?
C16 C15 C7 116.3(2) . . ?
C14 C15 C7 86.3(2) . . ?
C17 C16 C15 102.4(3) . . ?
C17 C16 H16A 111.3 . . ?
C15 C16 H16A 111.3 . . ?
C17 C16 H16B 111.3 . . ?
C15 C16 H16B 111.3 . . ?
H16A C16 H16B 109.2 . . ?
C18 C17 C16 104.6(3) . . ?
C18 C17 H17A 110.8 . . ?
C16 C17 H17A 110.8 . . ?
C18 C17 H17B 110.8 . . ?
C16 C17 H17B 110.8 . . ?
H17A C17 H17B 108.9 . . ?
O2 C18 C17 109.1(2) . . ?
O2 C18 H18A 109.9 . . ?
C17 C18 H18A 109.9 . . ?
O2 C18 H18B 109.9 . . ?
C17 C18 H18B 109.9 . . ?
H18A C18 H18B 108.3 . . ?

loop_
_geom_bond_atom_site_label_1
_geom_bond_atom_site_label_2
_geom_bond_distance
_geom_bond_site_symmetry_2
_geom_bond_publ_flag
Cl1 C4 1.747(3) . ?
O1 C1 1.397(3) . ?
O1 C13 1.396(3) . ?
O2 C18 1.412(3) . ?
O2 C15 1.413(3) . ?
O3 C14 1.215(3) . ?
N1 C14 1.371(3) . ?
N1 C8 1.405(3) . ?
N1 C7 1.495(3) . ?
C1 C2 1.375(3) . ?
C1 C6 1.389(3) . ?
C2 C3 1.382(3) . ?
C2 H2 0.9300 . ?
C3 C4 1.375(3) . ?
C3 H3 0.9300 . ?
C4 C5 1.382(3) . ?
C5 C6 1.382(3) . ?
C5 H5 0.9300 . ?
C6 C7 1.499(3) . ?
C7 C15 1.559(3) . ?
C7 H7 0.9800 . ?
C8 C13 1.388(3) . ?
C8 C9 1.388(3) . ?
C9 C10 1.390(3) . ?
C9 H9 0.9300 . ?
C10 C11 1.373(4) . ?
C10 H10 0.9300 . ?
C11 C12 1.379(4) . ?
C11 H11 0.9300 . ?
C12 C13 1.385(3) . ?
C12 H12 0.9300 . ?
C14 C15 1.550(4) . ?
C15 C16 1.523(4) . ?
C16 C17 1.488(4) . ?
C16 H16A 0.9700 . ?
C16 H16B 0.9700 . ?
C17 C18 1.457(4) . ?
C17 H17A 0.9700 . ?
C17 H17B 0.9700 . ?
C18 H18A 0.9700 . ?
C18 H18B 0.9700 . ?

loop_
_geom_torsion_atom_site_label_1
_geom_torsion_atom_site_label_2
_geom_torsion_atom_site_label_3
_geom_torsion_atom_site_label_4
_geom_torsion
_geom_torsion_site_symmetry_1
_geom_torsion_site_symmetry_2
_geom_torsion_site_symmetry_3
_geom_torsion_site_symmetry_4
_geom_torsion_publ_flag
C13 O1 C1 C2 -107.5(3) . . . . ?
C13 O1 C1 C6 75.8(3) . . . . ?
C6 C1 C2 C3 0.1(4) . . . . ?
O1 C1 C2 C3 -176.5(2) . . . . ?
C1 C2 C3 C4 -0.8(4) . . . . ?
C2 C3 C4 C5 0.9(4) . . . . ?
C2 C3 C4 Cl1 -178.2(2) . . . . ?
C3 C4 C5 C6 -0.2(4) . . . . ?
Cl1 C4 C5 C6 178.9(2) . . . . ?
C4 C5 C6 C1 -0.6(4) . . . . ?
C4 C5 C6 C7 177.1(3) . . . . ?
C2 C1 C6 C5 0.6(4) . . . . ?
O1 C1 C6 C5 177.2(2) . . . . ?
C2 C1 C6 C7 -177.3(3) . . . . ?
O1 C1 C6 C7 -0.7(4) . . . . ?
C14 N1 C7 C6 -120.6(2) . . . . ?
C8 N1 C7 C6 52.0(3) . . . . ?
C14 N1 C7 C15 5.2(2) . . . . ?
C8 N1 C7 C15 177.8(2) . . . . ?
C5 C6 C7 N1 120.8(3) . . . . ?
C1 C6 C7 N1 -61.5(3) . . . . ?
C5 C6 C7 C15 19.7(4) . . . . ?
C1 C6 C7 C15 -162.6(3) . . . . ?
C14 N1 C8 C13 167.2(2) . . . . ?
C7 N1 C8 C13 -2.6(4) . . . . ?
C14 N1 C8 C9 -10.4(4) . . . . ?
C7 N1 C8 C9 179.8(2) . . . . ?
C13 C8 C9 C10 0.2(4) . . . . ?
N1 C8 C9 C10 177.8(2) . . . . ?
C8 C9 C10 C11 -0.5(4) . . . . ?
C9 C10 C11 C12 0.8(4) . . . . ?
C10 C11 C12 C13 -0.8(4) . . . . ?
C11 C12 C13 C8 0.5(4) . . . . ?
C11 C12 C13 O1 176.3(2) . . . . ?
C9 C8 C13 C12 -0.2(4) . . . . ?
N1 C8 C13 C12 -177.9(2) . . . . ?
C9 C8 C13 O1 -175.9(2) . . . . ?
N1 C8 C13 O1 6.5(3) . . . . ?
C1 O1 C13 C12 119.4(3) . . . . ?
C1 O1 C13 C8 -64.9(3) . . . . ?
C8 N1 C14 O3 1.9(5) . . . . ?
C7 N1 C14 O3 174.1(3) . . . . ?
C8 N1 C14 C15 -177.4(3) . . . . ?
C7 N1 C14 C15 -5.2(2) . . . . ?
C18 O2 C15 C16 -14.6(3) . . . . ?
C18 O2 C15 C14 113.6(3) . . . . ?
C18 O2 C15 C7 -147.5(3) . . . . ?
O3 C14 C15 O2 -55.3(4) . . . . ?
N1 C14 C15 O2 124.0(2) . . . . ?
O3 C14 C15 C16 68.2(4) . . . . ?
N1 C14 C15 C16 -112.5(2) . . . . ?
O3 C14 C15 C7 -174.3(3) . . . . ?
N1 C14 C15 C7 4.99(19) . . . . ?
N1 C7 C15 O2 -119.6(2) . . . . ?
C6 C7 C15 O2 -5.4(4) . . . . ?
N1 C7 C15 C16 112.1(3) . . . . ?
C6 C7 C15 C16 -133.8(3) . . . . ?
N1 C7 C15 C14 -4.58(18) . . . . ?
C6 C7 C15 C14 109.6(3) . . . . ?
O2 C15 C16 C17 26.9(3) . . . . ?
C14 C15 C16 C17 -100.3(3) . . . . ?
C7 C15 C16 C17 160.7(2) . . . . ?
C15 C16 C17 C18 -28.6(4) . . . . ?
C15 O2 C18 C17 -4.1(4) . . . . ?
C16 C17 C18 O2 21.3(4) . . . . ?
